data_7712773
loop_
_publ_author_name
'Roesky, Herbert W.'
'Ding, Yi'
'Nazish, Mohd'
'Ruth, Paul Niklas'
'Herbst-Irmer, Regine'
'Stalke, Dietmar'

_publ_section_title
;
 One Silicon Atom of Bis(silylene) Functions as a Selective Lewis Base
 under Adduct Formation with a Lewis Acid
;
_journal_name_full 'Dalton Transactions'
_journal_paper_doi 10.1039/D3DT00811H
_journal_year 2023
_chemical_formula_moiety 'C47 H75 Cl2 Ga N4 Si2, 2(C7 H8)'
_chemical_formula_sum 'C61 H91 Cl2 Ga N4 Si2'
_chemical_formula_weight 1077.17
_space_group_crystal_system triclinic
_space_group_IT_number 2
_space_group_name_Hall '-P 1'
_space_group_name_H-M_alt 'P -1'
_atom_sites_solution_hydrogens geom
_audit_creation_method SHELXL-2019/3
_audit_update_record
;
2023-03-14 deposited with the CCDC.	2023-04-14 downloaded from the CCDC.
;
_cell_angle_alpha 79.42(2)
_cell_angle_beta 88.48(3)
_cell_angle_gamma 69.93(2)
_cell_formula_units_Z 4
_cell_length_a 15.547(2)
_cell_length_b 16.319(2)
_cell_length_c 26.239(3)
_cell_measurement_reflns_used 9760
_cell_measurement_temperature 100(2)
_cell_measurement_theta_max 27.467
_cell_measurement_theta_min 2.253
_cell_volume 6141.8(16)
_computing_cell_refinement 'Bruker SAINT V8.40A'
_computing_data_collection 'Bruker APEX2 v2012.2'
_computing_data_reduction 'Bruker SAINT V8.40A'
_computing_molecular_graphics 'XP Version 5.1'
_computing_publication_material 'XP Version 5.1'
_computing_structure_refinement 'SHELXL-2019/2 (Sheldrick, 2019)'
_computing_structure_solution 'SHELXT(Sheldrick,Acta Cryst.(2015)A71,3-8)'
_diffrn_ambient_temperature 100(2)
_diffrn_detector_type 'Bruker APEX-II CCD'
_diffrn_measured_fraction_theta_full 1.000
_diffrn_measured_fraction_theta_max 0.997
_diffrn_measurement_device_type 'Bruker Smart APEX II Quazar'
_diffrn_measurement_method '\f and \w scans'
_diffrn_radiation_type MoK\a
_diffrn_radiation_wavelength 0.71073
_diffrn_reflns_av_R_equivalents 0.0422
_diffrn_reflns_av_unetI/netI 0.0269
_diffrn_reflns_Laue_measured_fraction_full 1.000
_diffrn_reflns_Laue_measured_fraction_max 0.997
_diffrn_reflns_limit_h_max 20
_diffrn_reflns_limit_h_min -20
_diffrn_reflns_limit_k_max 21
_diffrn_reflns_limit_k_min -21
_diffrn_reflns_limit_l_max 34
_diffrn_reflns_limit_l_min -34
_diffrn_reflns_number 206173
_diffrn_reflns_point_group_measured_fraction_full 1.000
_diffrn_reflns_point_group_measured_fraction_max 0.997
_diffrn_reflns_theta_full 25.242
_diffrn_reflns_theta_max 27.509
_diffrn_reflns_theta_min 1.352
_diffrn_source 'Incoatec Microsource'
_exptl_absorpt_coefficient_mu 0.613
_exptl_absorpt_correction_T_max 0.4305
_exptl_absorpt_correction_T_min 0.3875
_exptl_absorpt_correction_type multi-scan
_exptl_absorpt_process_details SADABS-2016/2
_exptl_crystal_colour colourless
_exptl_crystal_density_diffrn 1.165
_exptl_crystal_description plate
_exptl_crystal_F_000 2312
_exptl_crystal_size_max 0.459
_exptl_crystal_size_mid 0.325
_exptl_crystal_size_min 0.118
_refine_diff_density_max 1.107
_refine_diff_density_min -0.419
_refine_diff_density_rms 0.054
_refine_ls_extinction_method none
_refine_ls_goodness_of_fit_ref 1.027
_refine_ls_hydrogen_treatment constr
_refine_ls_matrix_type full
_refine_ls_number_parameters 1447
_refine_ls_number_reflns 28165
_refine_ls_number_restraints 2780
_refine_ls_restrained_S_all 1.018
_refine_ls_R_factor_all 0.0512
_refine_ls_R_factor_gt 0.0367
_refine_ls_shift/su_max 0.004
_refine_ls_shift/su_mean 0.000
_refine_ls_structure_factor_coef Fsqd
_refine_ls_weighting_details 'w=1/[\s^2^(Fo^2^)+(0.0415P)^2^+3.7988P] where P=(Fo^2^+2Fc^2^)/3'
_refine_ls_weighting_scheme calc
_refine_ls_wR_factor_gt 0.0869
_refine_ls_wR_factor_ref 0.0942
_reflns_Friedel_coverage 0.000
_reflns_number_gt 22590
_reflns_number_total 28165
_reflns_threshold_expression 'I > 2\s(I)'
_cod_data_source_file d3dt00811h2.cif
_cod_data_source_block 3
_cod_original_cell_volume 6141.8(15)
_cod_database_code 7712773
_shelx_shelxl_version_number 2019/3
_shelx_space_group_comment
;
The symmetry employed for this shelxl refinement is uniquely defined
by the following loop, which should always be used as a source of
symmetry information in preference to the above space-group names.
They are only intended as comments.
;
_shelx_estimated_absorpt_t_min 0.766
_shelx_estimated_absorpt_t_max 0.931

loop_
_space_group_symop_operation_xyz
'x, y, z'
'-x, -y, -z'

loop_
_atom_site_label
_atom_site_type_symbol
_atom_site_fract_x
_atom_site_fract_y
_atom_site_fract_z
_atom_site_U_iso_or_equiv
_atom_site_adp_type
_atom_site_occupancy
_atom_site_site_symmetry_order
_atom_site_calc_flag
_atom_site_refinement_flags_posn
_atom_site_refinement_flags_adp
_atom_site_refinement_flags_occupancy
_atom_site_disorder_assembly
_atom_site_disorder_group
Cl1 Cl 0.44884(3) 0.36611(3) 0.88822(2) 0.02285(9) Uani 1 1 d . . . . .
Ga1 Ga 0.57280(2) 0.25667(2) 0.86625(2) 0.01588(5) Uani 1 1 d . . . . .
Si1 Si 0.42252(3) 0.14127(3) 0.77336(2) 0.01957(10) Uani 1 1 d . . . . .
N1 N 0.30447(10) 0.21166(10) 0.78635(6) 0.0219(3) Uani 1 1 d . . . . .
C1 C 0.27801(12) 0.22930(11) 0.73655(7) 0.0213(4) Uani 1 1 d . . . . .
Cl2 Cl 0.66578(3) 0.32863(3) 0.83147(2) 0.01857(8) Uani 1 1 d . . . . .
Si2 Si 0.51826(3) 0.22762(3) 0.78522(2) 0.01497(9) Uani 1 1 d . . . . .
N2 N 0.35567(10) 0.19967(9) 0.71082(6) 0.0193(3) Uani 1 1 d . . . . .
C2 C 0.18237(12) 0.27118(13) 0.71428(8) 0.0274(4) Uani 1 1 d . . . . .
N3 N 0.61859(9) 0.19390(9) 0.74484(5) 0.0157(3) Uani 1 1 d . . . . .
C3 C 0.12403(14) 0.22218(16) 0.71816(9) 0.0389(5) Uani 1 1 d . . . . .
H3A H 0.145051 0.161253 0.734145 0.047 Uiso 1 1 calc R U . . .
N4 N 0.51470(9) 0.32256(9) 0.73494(5) 0.0145(3) Uani 1 1 d . . . . .
C4 C 0.03366(16) 0.2642(2) 0.69809(11) 0.0529(7) Uani 1 1 d . . . . .
H4A H -0.007231 0.231841 0.701102 0.064 Uiso 1 1 calc R U . . .
C5 C 0.00362(16) 0.35243(19) 0.67398(11) 0.0542(7) Uani 1 1 d . . . . .
H5A H -0.057632 0.380072 0.660336 0.065 Uiso 1 1 calc R U . . .
C6 C 0.06179(15) 0.40057(16) 0.66956(9) 0.0434(6) Uani 1 1 d . . . . .
H6A H 0.041092 0.460913 0.652459 0.052 Uiso 1 1 calc R U . . .
C7 C 0.15059(13) 0.36050(14) 0.69018(8) 0.0322(4) Uani 1 1 d . . . . .
H7A H 0.190294 0.394054 0.687919 0.039 Uiso 1 1 calc R U . . .
C8 C 0.25209(13) 0.23243(14) 0.83316(7) 0.0280(4) Uani 1 1 d . . . . .
C9 C 0.32324(16) 0.2031(2) 0.87695(9) 0.0520(7) Uani 1 1 d . . . . .
H9AA H 0.357257 0.139415 0.880290 0.078 Uiso 1 1 calc R U . . .
H9AB H 0.292969 0.214923 0.909409 0.078 Uiso 1 1 calc R U . . .
H9AC H 0.365712 0.236056 0.869614 0.078 Uiso 1 1 calc R U . . .
C10 C 0.18593(19) 0.1816(2) 0.84465(10) 0.0571(8) Uani 1 1 d . . . . .
H10A H 0.136896 0.203947 0.817604 0.086 Uiso 1 1 calc R U . . .
H10B H 0.159361 0.189719 0.878431 0.086 Uiso 1 1 calc R U . . .
H10C H 0.218922 0.118283 0.845295 0.086 Uiso 1 1 calc R U . . .
C11 C 0.2012(2) 0.33170(18) 0.82760(11) 0.0643(8) Uani 1 1 d . . . . .
H11A H 0.244705 0.363421 0.820158 0.096 Uiso 1 1 calc R U . . .
H11B H 0.171035 0.344380 0.859968 0.096 Uiso 1 1 calc R U . . .
H11C H 0.154979 0.351280 0.799106 0.096 Uiso 1 1 calc R U . . .
C12 C 0.36592(12) 0.17490(12) 0.65864(7) 0.0219(4) Uani 1 1 d . . . . .
C13 C 0.33944(15) 0.09252(13) 0.65970(9) 0.0334(5) Uani 1 1 d . . . . .
H13A H 0.349949 0.074373 0.625824 0.050 Uiso 1 1 calc R U . . .
H13B H 0.274522 0.106327 0.667442 0.050 Uiso 1 1 calc R U . . .
H13C H 0.376886 0.044106 0.686530 0.050 Uiso 1 1 calc R U . . .
C14 C 0.30911(13) 0.25053(13) 0.61631(7) 0.0287(4) Uani 1 1 d . . . . .
H14A H 0.325835 0.234869 0.582190 0.043 Uiso 1 1 calc R U . . .
H14B H 0.321257 0.304880 0.618544 0.043 Uiso 1 1 calc R U . . .
H14C H 0.243834 0.260316 0.621058 0.043 Uiso 1 1 calc R U . . .
C15 C 0.46765(13) 0.15288(13) 0.64825(7) 0.0270(4) Uani 1 1 d . . . . .
H15A H 0.480187 0.132866 0.614948 0.040 Uiso 1 1 calc R U . . .
H15B H 0.503883 0.105686 0.676052 0.040 Uiso 1 1 calc R U . . .
H15C H 0.484214 0.205959 0.647084 0.040 Uiso 1 1 calc R U . . .
C16 C 0.59508(11) 0.27687(10) 0.71705(6) 0.0148(3) Uani 1 1 d . . . . .
C17 C 0.64924(11) 0.30980(11) 0.67587(6) 0.0164(3) Uani 1 1 d . . . . .
C18 C 0.69395(11) 0.36671(11) 0.68572(7) 0.0197(3) Uani 1 1 d . . . . .
H18A H 0.688151 0.386031 0.718062 0.024 Uiso 1 1 calc R U . . .
C19 C 0.74708(12) 0.39480(12) 0.64765(7) 0.0237(4) Uani 1 1 d . . . . .
H19A H 0.777205 0.433938 0.653922 0.028 Uiso 1 1 calc R U . . .
C20 C 0.75625(12) 0.36594(12) 0.60063(7) 0.0254(4) Uani 1 1 d . . . . .
H20A H 0.793963 0.384078 0.575199 0.030 Uiso 1 1 calc R U . . .
C21 C 0.71054(13) 0.31068(12) 0.59059(7) 0.0244(4) Uani 1 1 d . . . . .
H21A H 0.716160 0.291767 0.558127 0.029 Uiso 1 1 calc R U . . .
C22 C 0.65643(12) 0.28300(11) 0.62817(6) 0.0206(3) Uani 1 1 d . . . . .
H22A H 0.624432 0.245790 0.621205 0.025 Uiso 1 1 calc R U . . .
C23 C 0.70573(11) 0.11738(11) 0.74791(7) 0.0193(3) Uani 1 1 d . . . . .
C24 C 0.71763(13) 0.07659(12) 0.69886(7) 0.0276(4) Uani 1 1 d . . . . .
H24A H 0.729536 0.117650 0.669625 0.041 Uiso 1 1 calc R U . . .
H24B H 0.661606 0.065672 0.691147 0.041 Uiso 1 1 calc R U . . .
H24C H 0.769362 0.020369 0.704443 0.041 Uiso 1 1 calc R U . . .
C25 C 0.69672(13) 0.04906(12) 0.79403(7) 0.0256(4) Uani 1 1 d . . . . .
H25A H 0.641774 0.034699 0.788663 0.038 Uiso 1 1 calc R U . . .
H25B H 0.691696 0.073547 0.825845 0.038 Uiso 1 1 calc R U . . .
H25C H 0.750910 -0.004933 0.797183 0.038 Uiso 1 1 calc R U . . .
C26 C 0.78822(13) 0.14381(13) 0.75777(9) 0.0345(5) Uani 1 1 d . . . . .
H26A H 0.843408 0.090650 0.764269 0.052 Uiso 1 1 calc R U . . .
H26B H 0.777885 0.172802 0.788061 0.052 Uiso 1 1 calc R U . . .
H26C H 0.796273 0.184938 0.727306 0.052 Uiso 1 1 calc R U . . .
C27 C 0.44870(11) 0.41331(10) 0.71664(6) 0.0172(3) Uani 1 1 d . . . . .
C28 C 0.43055(13) 0.42981(12) 0.65806(7) 0.0261(4) Uani 1 1 d . . . . .
H28A H 0.487248 0.427816 0.640253 0.039 Uiso 1 1 calc R U . . .
H28B H 0.383546 0.488297 0.646961 0.039 Uiso 1 1 calc R U . . .
H28C H 0.409223 0.383890 0.649387 0.039 Uiso 1 1 calc R U . . .
C29 C 0.48296(12) 0.48340(11) 0.73184(7) 0.0245(4) Uani 1 1 d . . . . .
H29A H 0.536146 0.485937 0.711572 0.037 Uiso 1 1 calc R U . . .
H29B H 0.500606 0.467564 0.768889 0.037 Uiso 1 1 calc R U . . .
H29C H 0.434032 0.541525 0.724774 0.037 Uiso 1 1 calc R U . . .
C30 C 0.36084(12) 0.41524(12) 0.74458(7) 0.0246(4) Uani 1 1 d . . . . .
H30A H 0.313752 0.473933 0.734307 0.037 Uiso 1 1 calc R U . . .
H30B H 0.373093 0.403086 0.782166 0.037 Uiso 1 1 calc R U . . .
H30C H 0.339282 0.369950 0.735207 0.037 Uiso 1 1 calc R U . . .
C31 C 0.63522(12) 0.17124(11) 0.93377(6) 0.0197(3) Uani 1 1 d . . . . .
C32 C 0.73174(12) 0.13075(11) 0.92095(6) 0.0204(3) Uani 1 1 d . . . . .
H32A H 0.752514 0.083999 0.901786 0.025 Uiso 1 1 calc R U . . .
C33 C 0.78766(11) 0.16760(11) 0.93953(6) 0.0192(3) Uani 1 1 d . . . . .
C34 C 0.72892(12) 0.23535(11) 0.96934(6) 0.0186(3) Uani 1 1 d . . . . .
C35 C 0.64195(12) 0.23510(12) 0.96546(6) 0.0201(3) Uani 1 1 d . . . . .
H35A H 0.591280 0.271779 0.981324 0.024 Uiso 1 1 calc R U . . .
C36 C 0.58618(13) 0.10614(13) 0.95933(7) 0.0269(4) Uani 1 1 d . . . . .
C37 C 0.49068(14) 0.15613(15) 0.97692(8) 0.0346(5) Uani 1 1 d . . . . .
H37A H 0.454831 0.199670 0.947520 0.052 Uiso 1 1 calc R U . . .
H37B H 0.496692 0.186820 1.004699 0.052 Uiso 1 1 calc R U . . .
H37C H 0.459505 0.113845 0.989790 0.052 Uiso 1 1 calc R U . . .
C38 C 0.57833(15) 0.04663(13) 0.92204(8) 0.0319(4) Uani 1 1 d . . . . .
H38A H 0.542713 0.083623 0.890683 0.048 Uiso 1 1 calc R U . . .
H38B H 0.547514 0.006211 0.939002 0.048 Uiso 1 1 calc R U . . .
H38C H 0.639739 0.012029 0.912608 0.048 Uiso 1 1 calc R U . . .
C39 C 0.64414(16) 0.04687(15) 1.00792(8) 0.0382(5) Uani 1 1 d . . . . .
H39A H 0.704957 0.012488 0.997590 0.057 Uiso 1 1 calc R U . . .
H39B H 0.613784 0.006241 1.025172 0.057 Uiso 1 1 calc R U . . .
H39C H 0.650463 0.084240 1.031831 0.057 Uiso 1 1 calc R U . . .
C40 C 0.88932(12) 0.14136(12) 0.92594(7) 0.0243(4) Uani 1 1 d . . . . .
C41 C 0.90408(13) 0.21062(15) 0.88149(8) 0.0337(5) Uani 1 1 d . . . . .
H41A H 0.968924 0.192165 0.873040 0.051 Uiso 1 1 calc R U . . .
H41B H 0.885985 0.268396 0.892303 0.051 Uiso 1 1 calc R U . . .
H41C H 0.866744 0.215393 0.850849 0.051 Uiso 1 1 calc R U . . .
C42 C 0.95492(13) 0.12657(14) 0.97223(8) 0.0308(4) Uani 1 1 d . . . . .
H42A H 1.018401 0.102608 0.961899 0.046 Uiso 1 1 calc R U . . .
H42B H 0.943411 0.084458 1.000990 0.046 Uiso 1 1 calc R U . . .
H42C H 0.944764 0.183216 0.983328 0.046 Uiso 1 1 calc R U . . .
C43 C 0.91909(13) 0.05181(14) 0.90707(8) 0.0336(5) Uani 1 1 d . . . . .
H43A H 0.883866 0.058489 0.875209 0.050 Uiso 1 1 calc R U . . .
H43B H 0.907729 0.006758 0.933917 0.050 Uiso 1 1 calc R U . . .
H43C H 0.984569 0.033353 0.900099 0.050 Uiso 1 1 calc R U . . .
C44 C 0.75189(12) 0.29440(12) 1.00218(7) 0.0246(4) Uani 1 1 d . . . . .
C45 C 0.66318(13) 0.36065(14) 1.01857(8) 0.0320(4) Uani 1 1 d . . . . .
H45A H 0.625221 0.395953 0.987612 0.048 Uiso 1 1 calc R U . . .
H45B H 0.678594 0.400115 1.037860 0.048 Uiso 1 1 calc R U . . .
H45C H 0.629285 0.328028 1.040674 0.048 Uiso 1 1 calc R U . . .
C46 C 0.80493(15) 0.35043(14) 0.97240(9) 0.0375(5) Uani 1 1 d . . . . .
H46A H 0.864772 0.311234 0.963723 0.056 Uiso 1 1 calc R U . . .
H46B H 0.813713 0.390166 0.994002 0.056 Uiso 1 1 calc R U . . .
H46C H 0.770216 0.385726 0.940415 0.056 Uiso 1 1 calc R U . . .
C47 C 0.80383(15) 0.23812(15) 1.05338(8) 0.0370(5) Uani 1 1 d . . . . .
H47A H 0.862316 0.195648 1.045476 0.055 Uiso 1 1 calc R U . . .
H47B H 0.766691 0.205833 1.072573 0.055 Uiso 1 1 calc R U . . .
H47C H 0.815359 0.277224 1.074503 0.055 Uiso 1 1 calc R U . . .
Cl1B Cl 0.63917(3) 0.61062(3) 0.68552(2) 0.01924(8) Uani 1 1 d . . . . .
Ga1B Ga 0.72655(2) 0.68945(2) 0.65163(2) 0.01624(5) Uani 1 1 d . . . . .
Si1B Si 0.88012(3) 0.80148(3) 0.74171(2) 0.01704(9) Uani 1 1 d . . . . .
N1B N 0.94759(9) 0.74494(9) 0.80374(5) 0.0172(3) Uani 1 1 d . . . . .
C1B C 1.02533(11) 0.71679(11) 0.77824(7) 0.0187(3) Uani 1 1 d . . . . .
Cl2B Cl 0.84995(3) 0.58371(3) 0.62616(2) 0.02304(9) Uani 1 1 d . . . . .
Si2B Si 0.78545(3) 0.71329(3) 0.73251(2) 0.01481(9) Uani 1 1 d . . . . .
N2B N 0.99851(9) 0.73308(10) 0.72836(5) 0.0198(3) Uani 1 1 d . . . . .
C2B C 1.12111(12) 0.68007(12) 0.80035(7) 0.0232(4) Uani 1 1 d . . . . .
N3B N 0.68793(9) 0.74322(9) 0.77522(5) 0.0164(3) Uani 1 1 d . . . . .
C3B C 1.15894(15) 0.59022(14) 0.82255(9) 0.0377(5) Uani 1 1 d . . . . .
H3B H 1.123145 0.552958 0.824200 0.045 Uiso 1 1 calc R U . . .
N4B N 0.79244(9) 0.61540(9) 0.78162(5) 0.0154(3) Uani 1 1 d . . . . .
C4B C 1.24847(16) 0.55536(16) 0.84215(10) 0.0460(6) Uani 1 1 d . . . . .
H4B H 1.273930 0.494411 0.857749 0.055 Uiso 1 1 calc R U . . .
C5B C 1.30076(14) 0.60936(17) 0.83898(9) 0.0430(6) Uani 1 1 d . . . . .
H5B H 1.362607 0.585044 0.851862 0.052 Uiso 1 1 calc R U . . .
C6B C 1.26402(14) 0.69826(16) 0.81729(8) 0.0371(5) Uani 1 1 d . . . . .
H6B H 1.300556 0.734857 0.815431 0.045 Uiso 1 1 calc R U . . .
C7B C 1.17340(12) 0.73468(14) 0.79807(7) 0.0268(4) Uani 1 1 d . . . . .
H7B H 1.147684 0.796111 0.783584 0.032 Uiso 1 1 calc R U . . .
C8B C 0.93442(12) 0.76182(12) 0.85728(7) 0.0216(4) Uani 1 1 d . . . . .
C9B C 0.83200(14) 0.78274(15) 0.86491(8) 0.0328(5) Uani 1 1 d . . . . .
H9BA H 0.797376 0.832906 0.838118 0.049 Uiso 1 1 calc R U . . .
H9BB H 0.817044 0.798087 0.899245 0.049 Uiso 1 1 calc R U . . .
H9BC H 0.815777 0.730659 0.862259 0.049 Uiso 1 1 calc R U . . .
C10B C 0.98884(16) 0.68038(14) 0.89713(8) 0.0359(5) Uani 1 1 d . . . . .
H10D H 0.976870 0.628067 0.890406 0.054 Uiso 1 1 calc R U . . .
H10E H 0.970067 0.690120 0.932106 0.054 Uiso 1 1 calc R U . . .
H10F H 1.054439 0.670766 0.894395 0.054 Uiso 1 1 calc R U . . .
C11B C 0.96111(13) 0.84172(13) 0.86306(8) 0.0278(4) Uani 1 1 d . . . . .
H11D H 1.026542 0.828533 0.856979 0.042 Uiso 1 1 calc R U . . .
H11E H 0.948598 0.854101 0.898192 0.042 Uiso 1 1 calc R U . . .
H11F H 0.925271 0.893689 0.837705 0.042 Uiso 1 1 calc R U . . .
C12B C 1.05256(13) 0.71752(13) 0.68168(7) 0.0263(4) Uani 1 1 d . . . . .
C13B C 0.98292(16) 0.73244(19) 0.63842(8) 0.0442(6) Uani 1 1 d . . . . .
H13D H 0.938714 0.793051 0.634303 0.066 Uiso 1 1 calc R U . . .
H13E H 0.950626 0.689926 0.647092 0.066 Uiso 1 1 calc R U . . .
H13F H 1.014448 0.723996 0.605938 0.066 Uiso 1 1 calc R U . . .
C14B C 1.12057(18) 0.62178(16) 0.68954(10) 0.0487(6) Uani 1 1 d . . . . .
H14D H 1.149460 0.610159 0.656719 0.073 Uiso 1 1 calc R U . . .
H14E H 1.087850 0.580335 0.701063 0.073 Uiso 1 1 calc R U . . .
H14F H 1.167769 0.613774 0.715859 0.073 Uiso 1 1 calc R U . . .
C15B C 1.10347(14) 0.78337(15) 0.66821(8) 0.0341(5) Uani 1 1 d . . . . .
H15D H 1.130010 0.778751 0.634104 0.051 Uiso 1 1 calc R U . . .
H15E H 1.152495 0.769746 0.694467 0.051 Uiso 1 1 calc R U . . .
H15F H 1.060564 0.843827 0.667410 0.051 Uiso 1 1 calc R U . . .
C16B C 0.71307(11) 0.65893(11) 0.80115(6) 0.0161(3) Uani 1 1 d . . . . .
C17B C 0.66054(11) 0.62261(11) 0.84191(6) 0.0184(3) Uani 1 1 d . . . . .
C18B C 0.65533(12) 0.64367(12) 0.89133(7) 0.0237(4) Uani 1 1 d . . . . .
H18B H 0.688179 0.679031 0.900016 0.028 Uiso 1 1 calc R U . . .
C19B C 0.60177(13) 0.61265(13) 0.92786(7) 0.0282(4) Uani 1 1 d . . . . .
H19B H 0.597278 0.627534 0.961414 0.034 Uiso 1 1 calc R U . . .
C20B C 0.55505(13) 0.56011(12) 0.91528(8) 0.0279(4) Uani 1 1 d . . . . .
H20B H 0.517972 0.539663 0.940185 0.033 Uiso 1 1 calc R U . . .
C21B C 0.56187(12) 0.53716(12) 0.86683(8) 0.0258(4) Uani 1 1 d . . . . .
H21B H 0.530775 0.499858 0.858827 0.031 Uiso 1 1 calc R U . . .
C22B C 0.61433(12) 0.56869(11) 0.82970(7) 0.0214(4) Uani 1 1 d . . . . .
H22B H 0.618587 0.553516 0.796235 0.026 Uiso 1 1 calc R U . . .
C23B C 0.59971(11) 0.81816(11) 0.77380(7) 0.0195(3) Uani 1 1 d . . . . .
C24B C 0.58401(13) 0.85260(12) 0.82498(7) 0.0257(4) Uani 1 1 d . . . . .
H24D H 0.639044 0.862737 0.835399 0.039 Uiso 1 1 calc R U . . .
H24E H 0.571041 0.808628 0.851907 0.039 Uiso 1 1 calc R U . . .
H24F H 0.531890 0.908484 0.820385 0.039 Uiso 1 1 calc R U . . .
C25B C 0.51935(12) 0.79175(13) 0.75972(9) 0.0314(4) Uani 1 1 d . . . . .
H25D H 0.463688 0.844457 0.753437 0.047 Uiso 1 1 calc R U . . .
H25E H 0.510172 0.748102 0.788375 0.047 Uiso 1 1 calc R U . . .
H25F H 0.532643 0.765764 0.728323 0.047 Uiso 1 1 calc R U . . .
C26B C 0.60865(13) 0.89134(12) 0.73101(7) 0.0262(4) Uani 1 1 d . . . . .
H26D H 0.615605 0.870995 0.697744 0.039 Uiso 1 1 calc R U . . .
H26E H 0.662517 0.905824 0.738713 0.039 Uiso 1 1 calc R U . . .
H26F H 0.553593 0.944295 0.729024 0.039 Uiso 1 1 calc R U . . .
C27B C 0.85855(11) 0.52379(11) 0.79689(6) 0.0185(3) Uani 1 1 d . . . . .
C28B C 0.87281(14) 0.49760(12) 0.85585(7) 0.0299(4) Uani 1 1 d . . . . .
H28D H 0.921299 0.439461 0.864842 0.045 Uiso 1 1 calc R U . . .
H28E H 0.815683 0.494505 0.871331 0.045 Uiso 1 1 calc R U . . .
H28F H 0.890589 0.542024 0.869187 0.045 Uiso 1 1 calc R U . . .
C29B C 0.82673(13) 0.45769(12) 0.77520(8) 0.0261(4) Uani 1 1 d . . . . .
H29D H 0.814987 0.477173 0.737640 0.039 Uiso 1 1 calc R U . . .
H29E H 0.770324 0.454707 0.791713 0.039 Uiso 1 1 calc R U . . .
H29F H 0.874471 0.398848 0.782353 0.039 Uiso 1 1 calc R U . . .
C30B C 0.94790(12) 0.52669(12) 0.77227(8) 0.0262(4) Uani 1 1 d . . . . .
H30D H 0.938165 0.543964 0.734504 0.039 Uiso 1 1 calc R U . . .
H30E H 0.995382 0.467873 0.780930 0.039 Uiso 1 1 calc R U . . .
H30F H 0.967445 0.570095 0.785585 0.039 Uiso 1 1 calc R U . . .
C31B C 0.65716(12) 0.78131(11) 0.58723(6) 0.0199(3) Uani 1 1 d . . . . .
C32B C 0.65289(12) 0.71676(11) 0.55559(6) 0.0196(3) Uani 1 1 d . . . . .
H32B H 0.702965 0.684845 0.537256 0.024 Uiso 1 1 calc R U . . .
C33B C 0.56876(12) 0.70829(11) 0.55574(6) 0.0186(3) Uani 1 1 d . . . . .
C34B C 0.50853(11) 0.77379(11) 0.58627(6) 0.0180(3) Uani 1 1 d . . . . .
C35B C 0.56155(12) 0.81579(11) 0.60281(6) 0.0193(3) Uani 1 1 d . . . . .
H35B H 0.539410 0.862111 0.622214 0.023 Uiso 1 1 calc R U . . .
C36B C 0.70149(13) 0.85093(13) 0.56250(7) 0.0257(4) Uani 1 1 d . . . . .
C37B C 0.79637(14) 0.80581(15) 0.54313(8) 0.0341(5) Uani 1 1 d . . . . .
H37D H 0.790656 0.776020 0.514846 0.051 Uiso 1 1 calc R U . . .
H37E H 0.834633 0.761958 0.571633 0.051 Uiso 1 1 calc R U . . .
H37F H 0.824739 0.850478 0.530454 0.051 Uiso 1 1 calc R U . . .
C38B C 0.70897(15) 0.90845(14) 0.60110(8) 0.0333(5) Uani 1 1 d . . . . .
H38D H 0.733872 0.953569 0.583877 0.050 Uiso 1 1 calc R U . . .
H38E H 0.749744 0.870939 0.630567 0.050 Uiso 1 1 calc R U . . .
H38F H 0.648069 0.937613 0.613515 0.050 Uiso 1 1 calc R U . . .
C39B C 0.63951(15) 0.91261(14) 0.51593(8) 0.0355(5) Uani 1 1 d . . . . .
H39D H 0.668320 0.954418 0.498453 0.053 Uiso 1 1 calc R U . . .
H39E H 0.579824 0.945632 0.528226 0.053 Uiso 1 1 calc R U . . .
H39F H 0.631017 0.876948 0.491516 0.053 Uiso 1 1 calc R U . . .
C40B C 0.55163(13) 0.63973(12) 0.52790(7) 0.0222(4) Uani 1 1 d . . . . .
C41B C 0.64347(14) 0.57506(13) 0.51412(8) 0.0311(4) Uani 1 1 d . . . . .
H41D H 0.632483 0.528615 0.499125 0.047 Uiso 1 1 calc R U . . .
H41E H 0.682977 0.547875 0.545572 0.047 Uiso 1 1 calc R U . . .
H41F H 0.673518 0.607439 0.488890 0.047 Uiso 1 1 calc R U . . .
C42B C 0.50400(14) 0.58239(13) 0.56181(8) 0.0295(4) Uani 1 1 d . . . . .
H42D H 0.440770 0.618996 0.566918 0.044 Uiso 1 1 calc R U . . .
H42E H 0.537007 0.557585 0.595539 0.044 Uiso 1 1 calc R U . . .
H42F H 0.503762 0.533949 0.544655 0.044 Uiso 1 1 calc R U . . .
C43B C 0.49767(14) 0.68491(14) 0.47603(7) 0.0298(4) Uani 1 1 d . . . . .
H43D H 0.532190 0.716454 0.453621 0.045 Uiso 1 1 calc R U . . .
H43E H 0.438039 0.727223 0.482497 0.045 Uiso 1 1 calc R U . . .
H43F H 0.488414 0.639834 0.458930 0.045 Uiso 1 1 calc R U . . .
C44B C 0.40757(12) 0.79497(12) 0.60102(7) 0.0228(4) Uani 1 1 d . . . . .
C45B C 0.39659(13) 0.72494(13) 0.64627(7) 0.0289(4) Uani 1 1 d . . . . .
H45D H 0.331807 0.740182 0.654591 0.043 Uiso 1 1 calc R U . . .
H45E H 0.432482 0.723612 0.676749 0.043 Uiso 1 1 calc R U . . .
H45F H 0.418509 0.666427 0.636277 0.043 Uiso 1 1 calc R U . . .
C46B C 0.34322(13) 0.80513(14) 0.55506(8) 0.0303(4) Uani 1 1 d . . . . .
H46D H 0.351875 0.848489 0.526041 0.045 Uiso 1 1 calc R U . . .
H46E H 0.279516 0.825705 0.565528 0.045 Uiso 1 1 calc R U . . .
H46F H 0.357224 0.747685 0.544271 0.045 Uiso 1 1 calc R U . . .
C47B C 0.37296(13) 0.88479(13) 0.61941(8) 0.0299(4) Uani 1 1 d . . . . .
H47D H 0.380706 0.931121 0.592039 0.045 Uiso 1 1 calc R U . . .
H47E H 0.408223 0.880730 0.650755 0.045 Uiso 1 1 calc R U . . .
H47F H 0.307947 0.899633 0.627123 0.045 Uiso 1 1 calc R U . . .
C1C C 0.31242(15) -0.07676(18) 0.83780(10) 0.0477(6) Uani 1 1 d D . . . .
H1CA H 0.351095 -0.138257 0.837172 0.071 Uiso 1 1 calc R U . . .
H1CB H 0.293842 -0.071116 0.873340 0.071 Uiso 1 1 calc R U . . .
H1CC H 0.346944 -0.037183 0.825608 0.071 Uiso 1 1 calc R U . . .
C2C C 0.22840(14) -0.05170(14) 0.80285(8) 0.0340(5) Uani 1 1 d D . . . .
C3C C 0.23547(14) -0.05873(15) 0.75071(8) 0.0371(5) Uani 1 1 d D . . . .
H3C H 0.294404 -0.080508 0.736937 0.045 Uiso 1 1 calc R U . . .
C4C C 0.15827(15) -0.03459(15) 0.71858(8) 0.0384(5) Uani 1 1 d D . . . .
H4C H 0.164585 -0.040166 0.683145 0.046 Uiso 1 1 calc R U . . .
C5C C 0.07197(15) -0.00237(15) 0.73788(8) 0.0377(5) Uani 1 1 d D . . . .
H5C H 0.018878 0.014572 0.715828 0.045 Uiso 1 1 calc R U . . .
C6C C 0.06370(15) 0.00496(16) 0.78954(9) 0.0394(5) Uani 1 1 d D . . . .
H6C H 0.004643 0.027004 0.803124 0.047 Uiso 1 1 calc R U . . .
C7C C 0.14125(14) -0.01974(15) 0.82163(8) 0.0356(5) Uani 1 1 d D . . . .
H7C H 0.134610 -0.014686 0.857133 0.043 Uiso 1 1 calc R U . . .
C1D C 1.0251(3) 0.3700(3) 0.51343(16) 0.0549(12) Uani 0.650(6) 1 d D U P A 1
H1DA H 1.061507 0.390239 0.486225 0.082 Uiso 0.650(6) 1 calc R U P A 1
H1DB H 1.061457 0.310790 0.532171 0.082 Uiso 0.650(6) 1 calc R U P A 1
H1DC H 1.007431 0.411510 0.537671 0.082 Uiso 0.650(6) 1 calc R U P A 1
C2D C 0.94042(16) 0.36603(17) 0.48925(9) 0.0430(5) Uani 0.650(6) 1 d D U P A 1
C3D C 0.87600(16) 0.44340(17) 0.46243(9) 0.0439(5) Uani 0.650(6) 1 d D U P A 1
H3D H 0.885958 0.498353 0.459285 0.053 Uiso 0.650(6) 1 calc R U P A 1
C4D C 0.79742(16) 0.44059(18) 0.44030(9) 0.0460(6) Uani 0.650(6) 1 d D U P A 1
H4D H 0.753967 0.493575 0.421769 0.055 Uiso 0.650(6) 1 calc R U P A 1
C5D C 0.78189(17) 0.36126(19) 0.44502(9) 0.0476(6) Uani 0.650(6) 1 d D U P A 1
H5D H 0.727822 0.359668 0.429844 0.057 Uiso 0.650(6) 1 calc R U P A 1
C6D C 0.84476(17) 0.28463(18) 0.47170(9) 0.0477(6) Uani 0.650(6) 1 d D U P A 1
H6D H 0.833793 0.230096 0.475236 0.057 Uiso 0.650(6) 1 calc R U P A 1
C7D C 0.92411(17) 0.28649(17) 0.49349(9) 0.0460(6) Uani 0.650(6) 1 d D U P A 1
H7D H 0.967693 0.233038 0.511462 0.055 Uiso 0.650(6) 1 calc R U P A 1
C1E C 0.8915(6) 0.5290(5) 0.4604(3) 0.065(3) Uani 0.350(6) 1 d D U P A 2
H1EA H 0.847465 0.575543 0.435345 0.098 Uiso 0.350(6) 1 calc R U P A 2
H1EB H 0.953967 0.522653 0.449682 0.098 Uiso 0.350(6) 1 calc R U P A 2
H1EC H 0.883197 0.545281 0.494801 0.098 Uiso 0.350(6) 1 calc R U P A 2
C2E C 0.87600(16) 0.44340(17) 0.46243(9) 0.0439(5) Uani 0.350(6) 1 d D U P A 2
C3E C 0.94042(16) 0.36603(17) 0.48925(9) 0.0430(5) Uani 0.350(6) 1 d D U P A 2
H3E H 0.994564 0.367532 0.504396 0.052 Uiso 0.350(6) 1 calc R U P A 2
C4E C 0.92411(17) 0.28649(17) 0.49349(9) 0.0460(6) Uani 0.350(6) 1 d D U P A 2
H4E H 0.967693 0.233038 0.511462 0.055 Uiso 0.350(6) 1 calc R U P A 2
C5E C 0.84476(17) 0.28463(18) 0.47170(9) 0.0477(6) Uani 0.350(6) 1 d D U P A 2
H5E H 0.833793 0.230096 0.475236 0.057 Uiso 0.350(6) 1 calc R U P A 2
C6E C 0.78189(17) 0.36126(19) 0.44502(9) 0.0476(6) Uani 0.350(6) 1 d D U P A 2
H6E H 0.727822 0.359668 0.429844 0.057 Uiso 0.350(6) 1 calc R U P A 2
C7E C 0.79742(16) 0.44059(18) 0.44030(9) 0.0460(6) Uani 0.350(6) 1 d D U P A 2
H7E H 0.753967 0.493575 0.421769 0.055 Uiso 0.350(6) 1 calc R U P A 2
C1F C 0.1933(4) 0.1717(3) 0.99850(19) 0.0496(14) Uani 0.585(4) 1 d D U P B 1
H1FA H 0.194876 0.149255 0.966206 0.074 Uiso 0.585(4) 1 calc R U P B 1
H1FB H 0.148479 0.155292 1.021208 0.074 Uiso 0.585(4) 1 calc R U P B 1
H1FC H 0.254097 0.145867 1.016012 0.074 Uiso 0.585(4) 1 calc R U P B 1
C2F C 0.1667(3) 0.2701(2) 0.98649(12) 0.0328(9) Uani 0.585(4) 1 d D U P B 1
C3F C 0.2308(6) 0.3096(4) 0.9935(5) 0.0385(16) Uani 0.585(4) 1 d D U P B 1
H3F H 0.291884 0.274033 1.004991 0.046 Uiso 0.585(4) 1 calc R U P B 1
C4F C 0.2048(4) 0.4006(4) 0.9837(2) 0.0548(13) Uani 0.585(4) 1 d D U P B 1
H4F H 0.248860 0.427201 0.988619 0.066 Uiso 0.585(4) 1 calc R U P B 1
C5F C 0.1171(4) 0.4542(3) 0.96708(18) 0.0599(14) Uani 0.585(4) 1 d D U P B 1
H5F H 0.100375 0.517013 0.961205 0.072 Uiso 0.585(4) 1 calc R U P B 1
C6F C 0.0544(3) 0.4156(3) 0.95912(17) 0.0514(12) Uani 0.585(4) 1 d D U P B 1
H6F H -0.006316 0.451833 0.947178 0.062 Uiso 0.585(4) 1 calc R U P B 1
C7F C 0.0789(4) 0.3243(4) 0.9684(2) 0.0419(13) Uani 0.585(4) 1 d D U P B 1
H7F H 0.035031 0.298287 0.962212 0.050 Uiso 0.585(4) 1 calc R U P B 1
C1G C 0.2025(5) 0.4530(5) 0.9714(3) 0.061(2) Uani 0.415(4) 1 d D U P B 2
H1GA H 0.261363 0.447103 0.955293 0.091 Uiso 0.415(4) 1 calc R U P B 2
H1GB H 0.204102 0.467609 1.005863 0.091 Uiso 0.415(4) 1 calc R U P B 2
H1GC H 0.153362 0.500382 0.949722 0.091 Uiso 0.415(4) 1 calc R U P B 2
C2G C 0.1848(4) 0.3667(4) 0.9765(2) 0.0374(14) Uani 0.415(4) 1 d D U P B 2
C3G C 0.1001(5) 0.3662(5) 0.9595(2) 0.0422(15) Uani 0.415(4) 1 d D U P B 2
H3G H 0.053434 0.420407 0.945074 0.051 Uiso 0.415(4) 1 calc R U P B 2
C4G C 0.0848(5) 0.2872(5) 0.9637(3) 0.0413(18) Uani 0.415(4) 1 d D U P B 2
H4G H 0.027839 0.286792 0.951747 0.050 Uiso 0.415(4) 1 calc R U P B 2
C5G C 0.1511(4) 0.2094(5) 0.9850(3) 0.0395(15) Uani 0.415(4) 1 d D U P B 2
H5G H 0.139970 0.155073 0.987720 0.047 Uiso 0.415(4) 1 calc R U P B 2
C6G C 0.2347(4) 0.2089(4) 1.00274(18) 0.0338(13) Uani 0.415(4) 1 d D U P B 2
H6G H 0.280704 0.154504 1.017524 0.041 Uiso 0.415(4) 1 calc R U P B 2
C7G C 0.2505(7) 0.2880(5) 0.9987(6) 0.0349(19) Uani 0.415(4) 1 d D U P B 2
H7G H 0.307099 0.288018 1.011426 0.042 Uiso 0.415(4) 1 calc R U P B 2
C1H C -0.1071(3) 0.0136(4) 0.5907(2) 0.0951(16) Uani 0.815(4) 1 d D U P C 1
H1HA H -0.160778 0.064995 0.576420 0.143 Uiso 0.815(4) 1 calc R U P C 1
H1HB H -0.115948 -0.007155 0.627263 0.143 Uiso 0.815(4) 1 calc R U P C 1
H1HC H -0.099375 -0.034143 0.571239 0.143 Uiso 0.815(4) 1 calc R U P C 1
C2H C -0.0239(2) 0.0397(2) 0.58632(12) 0.0517(8) Uani 0.815(4) 1 d D U P C 1
C3H C 0.0519(3) -0.0055(3) 0.5611(2) 0.0685(11) Uani 0.815(4) 1 d D U P C 1
H3H H 0.049364 -0.053718 0.546340 0.082 Uiso 0.815(4) 1 calc R U P C 1
C4H C 0.1292(3) 0.0148(3) 0.55615(15) 0.0709(11) Uani 0.815(4) 1 d D U P C 1
H4H H 0.178608 -0.017158 0.537420 0.085 Uiso 0.815(4) 1 calc R U P C 1
C5H C 0.1354(3) 0.0800(3) 0.57782(13) 0.0700(11) Uani 0.815(4) 1 d D U P C 1
H5H H 0.191246 0.091772 0.576196 0.084 Uiso 0.815(4) 1 calc R U P C 1
C6H C 0.0624(3) 0.1318(3) 0.60284(15) 0.0716(11) Uani 0.815(4) 1 d D U P C 1
H6H H 0.067039 0.180148 0.616610 0.086 Uiso 0.815(4) 1 calc R U P C 1
C7H C -0.0181(3) 0.1108(3) 0.60724(17) 0.0659(11) Uani 0.815(4) 1 d D U P C 1
H7H H -0.068687 0.144835 0.624383 0.079 Uiso 0.815(4) 1 calc R U P C 1
C1I C 0.1097(14) 0.1357(14) 0.5933(8) 0.084(4) Uani 0.185(4) 1 d D U P C 2
H1IA H 0.072241 0.191752 0.603297 0.125 Uiso 0.185(4) 1 calc R U P C 2
H1IB H 0.156481 0.101252 0.620667 0.125 Uiso 0.185(4) 1 calc R U P C 2
H1IC H 0.139586 0.148147 0.560848 0.125 Uiso 0.185(4) 1 calc R U P C 2
C2I C 0.0494(10) 0.0832(10) 0.5855(5) 0.073(2) Uani 0.185(4) 1 d D U P C 2
C3I C -0.0438(11) 0.1116(14) 0.5992(9) 0.072(3) Uani 0.185(4) 1 d D U P C 2
H3I H -0.069247 0.164449 0.613021 0.087 Uiso 0.185(4) 1 calc R U P C 2
C4I C -0.0963(12) 0.0621(12) 0.5924(7) 0.077(3) Uani 0.185(4) 1 d D U P C 2
H4I H -0.156281 0.076886 0.605375 0.093 Uiso 0.185(4) 1 calc R U P C 2
C5I C -0.0633(11) -0.0106(12) 0.5665(8) 0.083(3) Uani 0.185(4) 1 d D U P C 2
H5I H -0.102596 -0.040965 0.559209 0.100 Uiso 0.185(4) 1 calc R U P C 2
C6I C 0.0249(11) -0.0367(13) 0.5521(8) 0.083(3) Uani 0.185(4) 1 d D U P C 2
H6I H 0.047311 -0.079041 0.530094 0.100 Uiso 0.185(4) 1 calc R U P C 2
C7I C 0.0804(12) 0.0018(12) 0.5713(9) 0.071(3) Uani 0.185(4) 1 d D U P C 2
H7I H 0.144376 -0.030429 0.574939 0.085 Uiso 0.185(4) 1 calc R U P C 2

loop_
_atom_site_aniso_label
_atom_site_aniso_U_11
_atom_site_aniso_U_22
_atom_site_aniso_U_33
_atom_site_aniso_U_23
_atom_site_aniso_U_13
_atom_site_aniso_U_12
Cl1 0.0162(2) 0.0231(2) 0.0262(2) -0.00255(16) 0.00220(16) -0.00395(16)
Ga1 0.01425(9) 0.01637(9) 0.01591(9) 0.00175(7) -0.00072(7) -0.00619(7)
Si1 0.0169(2) 0.0168(2) 0.0249(2) -0.00031(18) -0.00064(18) -0.00751(19)
N1 0.0154(7) 0.0262(8) 0.0258(8) -0.0052(6) 0.0028(6) -0.0092(6)
C1 0.0169(8) 0.0190(8) 0.0301(9) -0.0054(7) 0.0005(7) -0.0083(7)
Cl2 0.01685(19) 0.01842(19) 0.02052(19) 0.00095(15) 0.00029(15) -0.00845(15)
Si2 0.0133(2) 0.0134(2) 0.0172(2) 0.00083(16) -0.00058(16) -0.00497(17)
N2 0.0159(7) 0.0184(7) 0.0239(7) -0.0046(6) -0.0002(6) -0.0058(6)
C2 0.0159(9) 0.0355(11) 0.0321(10) -0.0142(8) 0.0003(7) -0.0064(8)
N3 0.0131(7) 0.0134(6) 0.0191(7) -0.0009(5) -0.0005(5) -0.0038(5)
C3 0.0252(11) 0.0487(13) 0.0503(13) -0.0179(11) 0.0013(9) -0.0176(10)
N4 0.0142(7) 0.0130(6) 0.0151(6) -0.0001(5) -0.0007(5) -0.0044(5)
C4 0.0235(12) 0.0739(19) 0.0725(18) -0.0302(15) -0.0007(11) -0.0220(12)
C5 0.0201(11) 0.0631(17) 0.0737(18) -0.0313(15) -0.0101(11) 0.0033(11)
C6 0.0264(11) 0.0432(13) 0.0512(14) -0.0214(11) -0.0100(10) 0.0072(10)
C7 0.0213(10) 0.0324(11) 0.0397(11) -0.0156(9) -0.0041(8) -0.0003(8)
C8 0.0228(9) 0.0395(11) 0.0272(9) -0.0089(8) 0.0074(7) -0.0167(9)
C9 0.0326(12) 0.103(2) 0.0288(11) -0.0188(13) 0.0090(9) -0.0309(14)
C10 0.0571(16) 0.100(2) 0.0473(14) -0.0292(14) 0.0259(12) -0.0620(17)
C11 0.083(2) 0.0474(15) 0.0509(16) -0.0182(12) 0.0379(15) -0.0060(14)
C12 0.0202(9) 0.0208(9) 0.0267(9) -0.0079(7) 0.0008(7) -0.0076(7)
C13 0.0364(11) 0.0265(10) 0.0449(12) -0.0152(9) 0.0033(9) -0.0163(9)
C14 0.0279(10) 0.0296(10) 0.0271(10) -0.0069(8) -0.0042(8) -0.0066(8)
C15 0.0228(9) 0.0280(10) 0.0283(9) -0.0057(8) 0.0027(7) -0.0063(8)
C16 0.0148(8) 0.0153(8) 0.0154(7) -0.0025(6) -0.0023(6) -0.0068(6)
C17 0.0130(8) 0.0159(8) 0.0176(8) 0.0007(6) -0.0001(6) -0.0033(6)
C18 0.0183(8) 0.0203(8) 0.0222(8) -0.0044(7) 0.0018(7) -0.0085(7)
C19 0.0186(9) 0.0222(9) 0.0320(10) -0.0036(7) 0.0041(7) -0.0101(7)
C20 0.0205(9) 0.0259(9) 0.0262(9) 0.0013(7) 0.0069(7) -0.0070(7)
C21 0.0257(9) 0.0284(10) 0.0177(8) -0.0038(7) 0.0029(7) -0.0082(8)
C22 0.0205(9) 0.0206(8) 0.0203(8) -0.0023(7) -0.0015(7) -0.0074(7)
C23 0.0139(8) 0.0126(8) 0.0267(9) -0.0014(6) -0.0013(7) 0.0005(6)
C24 0.0287(10) 0.0205(9) 0.0265(9) -0.0038(7) 0.0043(8) 0.0002(8)
C25 0.0277(10) 0.0172(8) 0.0241(9) 0.0002(7) -0.0010(7) 0.0002(7)
C26 0.0155(9) 0.0251(10) 0.0595(14) -0.0066(9) -0.0057(9) -0.0028(8)
C27 0.0152(8) 0.0120(7) 0.0210(8) 0.0008(6) -0.0031(6) -0.0022(6)
C28 0.0258(10) 0.0233(9) 0.0230(9) 0.0023(7) -0.0069(7) -0.0035(8)
C29 0.0232(9) 0.0136(8) 0.0351(10) -0.0032(7) -0.0046(8) -0.0045(7)
C30 0.0160(8) 0.0192(9) 0.0329(10) 0.0007(7) 0.0013(7) -0.0016(7)
C31 0.0193(8) 0.0221(8) 0.0174(8) 0.0038(6) -0.0029(6) -0.0101(7)
C32 0.0230(9) 0.0179(8) 0.0169(8) 0.0023(6) -0.0044(7) -0.0050(7)
C33 0.0175(8) 0.0183(8) 0.0175(8) 0.0017(6) -0.0026(6) -0.0031(7)
C34 0.0188(8) 0.0191(8) 0.0149(7) 0.0018(6) -0.0019(6) -0.0051(7)
C35 0.0204(9) 0.0235(9) 0.0138(7) 0.0012(6) 0.0000(6) -0.0068(7)
C36 0.0309(10) 0.0300(10) 0.0207(9) 0.0088(7) -0.0063(7) -0.0179(8)
C37 0.0325(11) 0.0471(13) 0.0282(10) 0.0062(9) 0.0011(8) -0.0254(10)
C38 0.0388(12) 0.0298(10) 0.0298(10) 0.0075(8) -0.0064(8) -0.0213(9)
C39 0.0459(13) 0.0404(12) 0.0282(10) 0.0160(9) -0.0115(9) -0.0254(11)
C40 0.0158(8) 0.0277(9) 0.0253(9) -0.0057(7) -0.0030(7) -0.0018(7)
C41 0.0187(9) 0.0466(13) 0.0340(11) -0.0032(9) 0.0040(8) -0.0114(9)
C42 0.0186(9) 0.0346(11) 0.0352(11) -0.0102(9) -0.0063(8) -0.0015(8)
C43 0.0207(10) 0.0382(11) 0.0348(11) -0.0144(9) -0.0042(8) 0.0030(8)
C44 0.0208(9) 0.0272(9) 0.0259(9) -0.0076(7) -0.0012(7) -0.0070(8)
C45 0.0265(10) 0.0335(11) 0.0352(11) -0.0153(9) 0.0012(8) -0.0049(9)
C46 0.0330(11) 0.0321(11) 0.0544(14) -0.0146(10) 0.0077(10) -0.0170(9)
C47 0.0303(11) 0.0486(13) 0.0286(10) -0.0134(9) -0.0086(8) -0.0054(10)
Cl1B 0.0197(2) 0.01822(19) 0.02157(19) -0.00100(15) -0.00051(15) -0.01006(16)
Ga1B 0.01633(9) 0.01646(9) 0.01644(9) -0.00050(7) -0.00178(7) -0.00741(7)
Si1B 0.0150(2) 0.0152(2) 0.0204(2) -0.00061(17) -0.00197(17) -0.00561(18)
N1B 0.0162(7) 0.0171(7) 0.0180(7) -0.0034(5) -0.0017(5) -0.0049(6)
C1B 0.0181(8) 0.0150(8) 0.0233(8) -0.0049(6) -0.0014(7) -0.0053(7)
Cl2B 0.0194(2) 0.0226(2) 0.0253(2) -0.00426(16) 0.00171(16) -0.00514(17)
Si2B 0.0139(2) 0.0136(2) 0.0167(2) -0.00122(16) -0.00088(16) -0.00526(17)
N2B 0.0148(7) 0.0246(8) 0.0209(7) -0.0054(6) 0.0016(6) -0.0076(6)
C2B 0.0164(8) 0.0244(9) 0.0266(9) -0.0097(7) -0.0035(7) -0.0016(7)
N3B 0.0136(7) 0.0147(7) 0.0206(7) -0.0027(5) -0.0001(5) -0.0047(5)
C3B 0.0297(11) 0.0249(10) 0.0533(13) -0.0110(9) -0.0156(10) 0.0004(9)
N4B 0.0162(7) 0.0132(6) 0.0165(6) -0.0018(5) 0.0001(5) -0.0053(5)
C4B 0.0335(12) 0.0349(12) 0.0559(15) -0.0159(11) -0.0209(11) 0.0109(10)
C5B 0.0172(10) 0.0582(15) 0.0464(13) -0.0278(11) -0.0114(9) 0.0062(10)
C6B 0.0194(10) 0.0566(14) 0.0400(12) -0.0233(10) -0.0006(8) -0.0116(10)
C7B 0.0194(9) 0.0351(10) 0.0281(9) -0.0125(8) 0.0004(7) -0.0086(8)
C8B 0.0242(9) 0.0245(9) 0.0192(8) -0.0070(7) 0.0008(7) -0.0108(7)
C9B 0.0295(11) 0.0526(13) 0.0256(10) -0.0160(9) 0.0080(8) -0.0217(10)
C10B 0.0505(13) 0.0345(11) 0.0220(9) 0.0012(8) -0.0085(9) -0.0165(10)
C11B 0.0284(10) 0.0274(10) 0.0327(10) -0.0151(8) 0.0019(8) -0.0111(8)
C12B 0.0218(9) 0.0375(11) 0.0259(9) -0.0133(8) 0.0068(7) -0.0147(8)
C13B 0.0367(12) 0.0870(19) 0.0253(10) -0.0197(11) 0.0078(9) -0.0380(13)
C14B 0.0547(15) 0.0448(14) 0.0464(14) -0.0214(11) 0.0261(12) -0.0119(12)
C15B 0.0325(11) 0.0522(13) 0.0279(10) -0.0112(9) 0.0076(8) -0.0261(10)
C16B 0.0156(8) 0.0164(8) 0.0181(8) -0.0036(6) -0.0015(6) -0.0074(6)
C17B 0.0159(8) 0.0158(8) 0.0223(8) -0.0021(6) 0.0031(6) -0.0051(6)
C18B 0.0219(9) 0.0267(9) 0.0238(9) -0.0037(7) 0.0013(7) -0.0106(8)
C19B 0.0276(10) 0.0334(10) 0.0221(9) -0.0038(8) 0.0057(8) -0.0097(8)
C20B 0.0200(9) 0.0257(9) 0.0331(10) 0.0023(8) 0.0092(8) -0.0063(8)
C21B 0.0176(9) 0.0209(9) 0.0394(11) -0.0047(8) 0.0062(8) -0.0081(7)
C22B 0.0175(8) 0.0200(8) 0.0280(9) -0.0068(7) 0.0044(7) -0.0072(7)
C23B 0.0144(8) 0.0165(8) 0.0256(9) -0.0051(7) -0.0012(7) -0.0022(7)
C24B 0.0210(9) 0.0248(9) 0.0290(10) -0.0089(8) 0.0033(7) -0.0031(7)
C25B 0.0149(9) 0.0270(10) 0.0526(13) -0.0120(9) -0.0050(8) -0.0049(8)
C26B 0.0238(9) 0.0181(9) 0.0301(10) -0.0016(7) -0.0005(8) 0.0000(7)
C27B 0.0177(8) 0.0134(8) 0.0219(8) -0.0009(6) -0.0001(6) -0.0035(6)
C28B 0.0381(11) 0.0194(9) 0.0236(9) 0.0010(7) -0.0042(8) -0.0014(8)
C29B 0.0242(9) 0.0163(8) 0.0375(10) -0.0070(7) -0.0005(8) -0.0055(7)
C30B 0.0168(9) 0.0190(9) 0.0386(11) -0.0012(8) 0.0031(8) -0.0033(7)
C31B 0.0203(9) 0.0215(8) 0.0183(8) 0.0021(7) -0.0049(6) -0.0103(7)
C32B 0.0219(9) 0.0215(8) 0.0142(7) 0.0014(6) -0.0020(6) -0.0082(7)
C33B 0.0220(9) 0.0168(8) 0.0159(8) 0.0008(6) -0.0045(6) -0.0071(7)
C34B 0.0189(8) 0.0172(8) 0.0171(8) 0.0000(6) -0.0040(6) -0.0065(7)
C35B 0.0213(9) 0.0164(8) 0.0184(8) 0.0002(6) -0.0055(7) -0.0057(7)
C36B 0.0278(10) 0.0274(9) 0.0231(9) 0.0061(7) -0.0060(7) -0.0160(8)
C37B 0.0313(11) 0.0450(12) 0.0299(10) 0.0066(9) -0.0011(8) -0.0248(10)
C38B 0.0414(12) 0.0325(11) 0.0330(10) 0.0034(8) -0.0076(9) -0.0258(10)
C39B 0.0402(12) 0.0358(11) 0.0302(10) 0.0113(9) -0.0110(9) -0.0206(10)
C40B 0.0274(9) 0.0207(9) 0.0192(8) -0.0037(7) -0.0023(7) -0.0090(7)
C41B 0.0346(11) 0.0262(10) 0.0319(10) -0.0109(8) 0.0008(8) -0.0069(9)
C42B 0.0397(11) 0.0238(9) 0.0307(10) -0.0072(8) 0.0007(8) -0.0171(9)
C43B 0.0351(11) 0.0339(11) 0.0222(9) -0.0061(8) -0.0075(8) -0.0130(9)
C44B 0.0177(9) 0.0243(9) 0.0270(9) -0.0061(7) -0.0028(7) -0.0071(7)
C45B 0.0228(10) 0.0360(11) 0.0302(10) -0.0062(8) 0.0034(8) -0.0132(8)
C46B 0.0211(9) 0.0346(11) 0.0353(11) -0.0091(9) -0.0073(8) -0.0076(8)
C47B 0.0216(9) 0.0281(10) 0.0372(11) -0.0122(8) -0.0031(8) -0.0015(8)
C1C 0.0292(12) 0.0671(17) 0.0504(14) -0.0140(12) 0.0013(10) -0.0196(12)
C2C 0.0243(10) 0.0412(12) 0.0392(11) -0.0043(9) 0.0032(8) -0.0164(9)
C3C 0.0259(11) 0.0450(13) 0.0394(12) -0.0037(10) 0.0090(9) -0.0135(9)
C4C 0.0414(13) 0.0444(13) 0.0297(11) -0.0022(9) 0.0046(9) -0.0176(10)
C5C 0.0302(11) 0.0438(13) 0.0392(12) 0.0005(10) -0.0047(9) -0.0165(10)
C6C 0.0253(11) 0.0506(14) 0.0431(12) -0.0057(10) 0.0060(9) -0.0159(10)
C7C 0.0289(11) 0.0488(13) 0.0335(11) -0.0092(9) 0.0058(9) -0.0183(10)
C1D 0.045(2) 0.067(3) 0.060(3) -0.017(2) -0.0003(19) -0.026(2)
C2D 0.0381(12) 0.0564(14) 0.0423(13) -0.0202(11) 0.0092(10) -0.0211(11)
C3D 0.0434(13) 0.0504(14) 0.0461(13) -0.0221(11) 0.0076(10) -0.0203(11)
C4D 0.0396(13) 0.0629(15) 0.0411(13) -0.0254(11) 0.0086(10) -0.0171(12)
C5D 0.0413(13) 0.0781(17) 0.0406(13) -0.0292(12) 0.0172(10) -0.0338(13)
C6D 0.0524(15) 0.0685(16) 0.0413(13) -0.0236(12) 0.0216(11) -0.0396(13)
C7D 0.0470(14) 0.0541(14) 0.0415(13) -0.0154(11) 0.0139(10) -0.0207(12)
C1E 0.072(6) 0.052(4) 0.078(6) -0.009(4) -0.020(5) -0.030(4)
C2E 0.0434(13) 0.0504(14) 0.0461(13) -0.0221(11) 0.0076(10) -0.0203(11)
C3E 0.0381(12) 0.0564(14) 0.0423(13) -0.0202(11) 0.0092(10) -0.0211(11)
C4E 0.0470(14) 0.0541(14) 0.0415(13) -0.0154(11) 0.0139(10) -0.0207(12)
C5E 0.0524(15) 0.0685(16) 0.0413(13) -0.0236(12) 0.0216(11) -0.0396(13)
C6E 0.0413(13) 0.0781(17) 0.0406(13) -0.0292(12) 0.0172(10) -0.0338(13)
C7E 0.0396(13) 0.0629(15) 0.0411(13) -0.0254(11) 0.0086(10) -0.0171(12)
C1F 0.082(4) 0.047(3) 0.029(2) -0.008(2) 0.012(3) -0.033(3)
C2F 0.043(2) 0.035(2) 0.0210(16) -0.0084(14) 0.0101(14) -0.0146(17)
C3F 0.042(3) 0.039(3) 0.029(3) 0.002(3) -0.016(3) -0.010(3)
C4F 0.067(3) 0.037(3) 0.061(3) 0.001(2) -0.027(2) -0.023(2)
C5F 0.084(3) 0.034(2) 0.052(3) 0.0008(19) -0.034(2) -0.008(2)
C6F 0.043(3) 0.058(3) 0.036(2) -0.006(2) -0.019(2) 0.004(2)
C7F 0.042(3) 0.059(4) 0.029(2) -0.009(3) 0.0031(18) -0.023(3)
C1G 0.081(5) 0.042(4) 0.060(4) -0.002(3) -0.020(4) -0.023(4)
C2G 0.056(4) 0.041(3) 0.026(3) -0.013(2) 0.002(2) -0.027(3)
C3G 0.042(4) 0.054(4) 0.028(3) -0.006(3) 0.001(3) -0.013(3)
C4G 0.035(3) 0.065(4) 0.034(3) -0.017(4) 0.009(2) -0.028(3)
C5G 0.049(4) 0.050(4) 0.032(3) -0.017(3) 0.015(3) -0.028(3)
C6G 0.043(3) 0.038(3) 0.027(2) -0.017(2) 0.015(2) -0.017(2)
C7G 0.048(5) 0.044(4) 0.023(4) -0.014(4) 0.005(3) -0.025(4)
C1H 0.087(3) 0.129(4) 0.090(3) -0.017(3) 0.028(3) -0.067(3)
C2H 0.0503(17) 0.0569(18) 0.0467(16) -0.0009(14) 0.0101(14) -0.0219(15)
C3H 0.071(2) 0.053(2) 0.077(3) -0.0056(18) 0.015(2) -0.0205(19)
C4H 0.059(2) 0.074(2) 0.057(2) 0.0176(17) 0.0096(17) -0.0090(18)
C5H 0.060(2) 0.099(3) 0.0371(18) 0.0138(18) -0.0096(15) -0.022(2)
C6H 0.095(3) 0.088(3) 0.0417(19) -0.0108(17) -0.0069(19) -0.044(2)
C7H 0.071(2) 0.084(2) 0.0336(19) -0.0058(16) 0.0077(18) -0.017(2)
C1I 0.077(8) 0.092(9) 0.072(9) -0.011(8) 0.004(8) -0.017(7)
C2I 0.074(3) 0.081(3) 0.053(3) 0.000(3) 0.005(3) -0.020(3)
C3I 0.081(4) 0.078(4) 0.050(5) -0.003(4) 0.001(4) -0.021(4)
C4I 0.074(5) 0.086(5) 0.063(5) -0.003(4) 0.008(5) -0.023(4)
C5I 0.075(5) 0.085(5) 0.082(5) -0.011(4) 0.006(5) -0.020(4)
C6I 0.078(5) 0.081(5) 0.081(5) -0.008(5) 0.004(5) -0.019(4)
C7I 0.063(4) 0.075(4) 0.061(4) 0.006(4) 0.003(4) -0.016(4)

loop_
_atom_type_symbol
_atom_type_description
_atom_type_scat_dispersion_real
_atom_type_scat_dispersion_imag
_atom_type_scat_source
C C 0.0033 0.0016 'International Tables Vol C Tables 4.2.6.8 and 6.1.1.4'
H H 0.0000 0.0000 'International Tables Vol C Tables 4.2.6.8 and 6.1.1.4'
N N 0.0061 0.0033 'International Tables Vol C Tables 4.2.6.8 and 6.1.1.4'
Si Si 0.0817 0.0704 'International Tables Vol C Tables 4.2.6.8 and 6.1.1.4'
Cl Cl 0.1484 0.1585 'International Tables Vol C Tables 4.2.6.8 and 6.1.1.4'
Ga Ga 0.2307 1.6083 'International Tables Vol C Tables 4.2.6.8 and 6.1.1.4'

loop_
_geom_angle_atom_site_label_1
_geom_angle_atom_site_label_2
_geom_angle_atom_site_label_3
_geom_angle
_geom_angle_site_symmetry_1
_geom_angle_site_symmetry_3
_geom_angle_publ_flag
C31 Ga1 Cl2 108.80(5) . . ?
C31 Ga1 Cl1 108.09(6) . . ?
Cl2 Ga1 Cl1 103.75(2) . . ?
C31 Ga1 Si2 131.07(5) . . ?
Cl2 Ga1 Si2 98.87(2) . . ?
Cl1 Ga1 Si2 103.20(3) . . ?
N1 Si1 N2 69.60(7) . . ?
N1 Si1 C1 34.75(6) . . ?
N2 Si1 C1 35.39(6) . . ?
N1 Si1 Si2 104.78(5) . . ?
N2 Si1 Si2 104.90(5) . . ?
C1 Si1 Si2 112.79(5) . . ?
C1 N1 C8 131.35(15) . . ?
C1 N1 Si1 92.30(11) . . ?
C8 N1 Si1 135.86(13) . . ?
N1 C1 N2 105.49(15) . . ?
N1 C1 C2 126.96(16) . . ?
N2 C1 C2 127.53(16) . . ?
N1 C1 Si1 52.95(9) . . ?
N2 C1 Si1 53.55(9) . . ?
C2 C1 Si1 170.25(13) . . ?
N4 Si2 N3 71.33(6) . . ?
N4 Si2 C16 35.62(6) . . ?
N3 Si2 C16 35.80(6) . . ?
N4 Si2 Si1 118.91(5) . . ?
N3 Si2 Si1 107.59(5) . . ?
C16 Si2 Si1 120.78(5) . . ?
N4 Si2 Ga1 105.53(5) . . ?
N3 Si2 Ga1 106.97(5) . . ?
C16 Si2 Ga1 108.27(4) . . ?
Si1 Si2 Ga1 130.18(3) . . ?
C1 N2 C12 128.26(15) . . ?
C1 N2 Si1 91.06(11) . . ?
C12 N2 Si1 130.34(11) . . ?
C3 C2 C7 119.80(19) . . ?
C3 C2 C1 120.32(19) . . ?
C7 C2 C1 119.88(17) . . ?
C16 N3 C23 130.48(14) . . ?
C16 N3 Si2 90.96(10) . . ?
C23 N3 Si2 136.63(11) . . ?
C2 C3 C4 118.9(2) . . ?
C16 N4 C27 131.96(13) . . ?
C16 N4 Si2 91.82(10) . . ?
C27 N4 Si2 136.10(11) . . ?
C5 C4 C3 120.5(2) . . ?
C6 C5 C4 120.5(2) . . ?
C5 C6 C7 119.6(2) . . ?
C6 C7 C2 120.6(2) . . ?
N1 C8 C9 105.19(16) . . ?
N1 C8 C11 110.88(17) . . ?
C9 C8 C11 109.0(2) . . ?
N1 C8 C10 111.60(17) . . ?
C9 C8 C10 109.5(2) . . ?
C11 C8 C10 110.5(2) . . ?
N2 C12 C15 104.90(14) . . ?
N2 C12 C14 112.52(15) . . ?
C15 C12 C14 109.73(15) . . ?
N2 C12 C13 109.88(15) . . ?
C15 C12 C13 109.64(15) . . ?
C14 C12 C13 110.03(16) . . ?
N4 C16 N3 105.64(13) . . ?
N4 C16 C17 128.05(14) . . ?
N3 C16 C17 126.30(14) . . ?
N4 C16 Si2 52.56(8) . . ?
N3 C16 Si2 53.23(8) . . ?
C17 C16 Si2 175.67(12) . . ?
C22 C17 C18 120.21(15) . . ?
C22 C17 C16 120.13(15) . . ?
C18 C17 C16 119.66(15) . . ?
C19 C18 C17 119.33(16) . . ?
C20 C19 C18 120.34(17) . . ?
C19 C20 C21 120.23(16) . . ?
C20 C21 C22 119.87(17) . . ?
C17 C22 C21 119.98(16) . . ?
N3 C23 C25 105.10(14) . . ?
N3 C23 C26 111.42(14) . . ?
C25 C23 C26 109.43(16) . . ?
N3 C23 C24 111.33(14) . . ?
C25 C23 C24 108.79(14) . . ?
C26 C23 C24 110.60(16) . . ?
N4 C27 C30 104.98(13) . . ?
N4 C27 C28 110.45(14) . . ?
C30 C27 C28 109.66(15) . . ?
N4 C27 C29 110.99(13) . . ?
C30 C27 C29 109.41(15) . . ?
C28 C27 C29 111.15(14) . . ?
C32 C31 C35 101.41(14) . . ?
C32 C31 C36 116.46(15) . . ?
C35 C31 C36 115.42(15) . . ?
C32 C31 Ga1 104.74(11) . . ?
C35 C31 Ga1 100.77(11) . . ?
C36 C31 Ga1 115.84(11) . . ?
C33 C32 C31 112.65(16) . . ?
C32 C33 C34 106.67(15) . . ?
C32 C33 C40 120.96(16) . . ?
C34 C33 C40 132.26(15) . . ?
C35 C34 C33 106.86(15) . . ?
C35 C34 C44 120.92(16) . . ?
C33 C34 C44 132.14(15) . . ?
C34 C35 C31 112.34(16) . . ?
C38 C36 C37 109.72(16) . . ?
C38 C36 C39 108.70(17) . . ?
C37 C36 C39 107.79(16) . . ?
C38 C36 C31 111.00(15) . . ?
C37 C36 C31 111.53(16) . . ?
C39 C36 C31 108.00(15) . . ?
C42 C40 C41 109.73(16) . . ?
C42 C40 C33 114.00(15) . . ?
C41 C40 C33 110.78(15) . . ?
C42 C40 C43 105.37(15) . . ?
C41 C40 C43 107.40(16) . . ?
C33 C40 C43 109.23(15) . . ?
C46 C44 C34 112.62(15) . . ?
C46 C44 C45 106.16(16) . . ?
C34 C44 C45 110.19(15) . . ?
C46 C44 C47 111.28(17) . . ?
C34 C44 C47 110.68(16) . . ?
C45 C44 C47 105.59(16) . . ?
C31B Ga1B Cl1B 108.92(5) . . ?
C31B Ga1B Cl2B 109.96(6) . . ?
Cl1B Ga1B Cl2B 102.21(2) . . ?
C31B Ga1B Si2B 129.85(5) . . ?
Cl1B Ga1B Si2B 99.71(2) . . ?
Cl2B Ga1B Si2B 102.76(3) . . ?
N2B Si1B N1B 69.71(7) . . ?
N2B Si1B C1B 35.00(6) . . ?
N1B Si1B C1B 35.30(6) . . ?
N2B Si1B Si2B 105.67(5) . . ?
N1B Si1B Si2B 104.33(5) . . ?
C1B Si1B Si2B 113.21(5) . . ?
C1B N1B C8B 129.80(14) . . ?
C1B N1B Si1B 91.48(11) . . ?
C8B N1B Si1B 132.41(12) . . ?
N2B C1B N1B 105.12(14) . . ?
N2B C1B C2B 127.25(16) . . ?
N1B C1B C2B 127.55(15) . . ?
N2B C1B Si1B 52.99(9) . . ?
N1B C1B Si1B 53.23(8) . . ?
C2B C1B Si1B 168.47(12) . . ?
N4B Si2B N3B 71.23(6) . . ?
N4B Si2B C16B 35.54(6) . . ?
N3B Si2B C16B 35.79(6) . . ?
N4B Si2B Si1B 120.54(5) . . ?
N3B Si2B Si1B 108.35(5) . . ?
C16B Si2B Si1B 122.53(5) . . ?
N4B Si2B Ga1B 105.74(5) . . ?
N3B Si2B Ga1B 107.10(5) . . ?
C16B Si2B Ga1B 108.21(4) . . ?
Si1B Si2B Ga1B 128.36(3) . . ?
C1B N2B C12B 130.59(15) . . ?
C1B N2B Si1B 92.01(11) . . ?
C12B N2B Si1B 136.01(12) . . ?
C7B C2B C3B 119.97(18) . . ?
C7B C2B C1B 120.19(16) . . ?
C3B C2B C1B 119.83(17) . . ?
C16B N3B C23B 130.33(14) . . ?
C16B N3B Si2B 90.96(10) . . ?
C23B N3B Si2B 136.18(11) . . ?
C4B C3B C2B 120.1(2) . . ?
C16B N4B C27B 132.06(13) . . ?
C16B N4B Si2B 91.68(10) . . ?
C27B N4B Si2B 136.23(11) . . ?
C5B C4B C3B 119.8(2) . . ?
C6B C5B C4B 120.59(19) . . ?
C5B C6B C7B 120.2(2) . . ?
C2B C7B C6B 119.27(19) . . ?
N1B C8B C9B 104.52(14) . . ?
N1B C8B C10B 111.81(15) . . ?
C9B C8B C10B 109.77(16) . . ?
N1B C8B C11B 110.55(14) . . ?
C9B C8B C11B 109.93(16) . . ?
C10B C8B C11B 110.13(16) . . ?
N2B C12B C13B 105.28(15) . . ?
N2B C12B C15B 110.95(15) . . ?
C13B C12B C15B 109.67(17) . . ?
N2B C12B C14B 110.67(16) . . ?
C13B C12B C14B 109.90(19) . . ?
C15B C12B C14B 110.26(17) . . ?
N4B C16B N3B 105.82(14) . . ?
N4B C16B C17B 127.96(15) . . ?
N3B C16B C17B 126.19(15) . . ?
N4B C16B Si2B 52.78(8) . . ?
N3B C16B Si2B 53.24(8) . . ?
C17B C16B Si2B 174.60(12) . . ?
C22B C17B C18B 120.05(15) . . ?
C22B C17B C16B 119.05(15) . . ?
C18B C17B C16B 120.88(15) . . ?
C19B C18B C17B 119.70(17) . . ?
C20B C19B C18B 119.97(18) . . ?
C21B C20B C19B 120.57(17) . . ?
C20B C21B C22B 120.01(17) . . ?
C21B C22B C17B 119.68(17) . . ?
N3B C23B C26B 105.05(14) . . ?
N3B C23B C25B 110.97(14) . . ?
C26B C23B C25B 109.12(16) . . ?
N3B C23B C24B 112.02(14) . . ?
C26B C23B C24B 108.84(15) . . ?
C25B C23B C24B 110.63(15) . . ?
N4B C27B C30B 104.83(13) . . ?
N4B C27B C28B 110.96(14) . . ?
C30B C27B C28B 109.89(15) . . ?
N4B C27B C29B 110.80(14) . . ?
C30B C27B C29B 109.56(15) . . ?
C28B C27B C29B 110.64(15) . . ?
C35B C31B C32B 101.73(14) . . ?
C35B C31B C36B 117.07(15) . . ?
C32B C31B C36B 116.92(15) . . ?
C35B C31B Ga1B 104.67(11) . . ?
C32B C31B Ga1B 97.05(11) . . ?
C36B C31B Ga1B 116.50(11) . . ?
C33B C32B C31B 112.06(16) . . ?
C32B C33B C34B 107.02(15) . . ?
C32B C33B C40B 120.30(16) . . ?
C34B C33B C40B 132.67(15) . . ?
C35B C34B C33B 106.59(15) . . ?
C35B C34B C44B 121.40(15) . . ?
C33B C34B C44B 131.97(15) . . ?
C34B C35B C31B 112.40(15) . . ?
C37B C36B C38B 109.35(16) . . ?
C37B C36B C39B 108.62(16) . . ?
C38B C36B C39B 107.93(17) . . ?
C37B C36B C31B 111.14(16) . . ?
C38B C36B C31B 111.43(15) . . ?
C39B C36B C31B 108.27(15) . . ?
C42B C40B C41B 106.05(15) . . ?
C42B C40B C43B 110.77(16) . . ?
C41B C40B C43B 105.90(15) . . ?
C42B C40B C33B 112.79(14) . . ?
C41B C40B C33B 109.85(15) . . ?
C43B C40B C33B 111.13(14) . . ?
C46B C44B C45B 109.91(15) . . ?
C46B C44B C47B 105.68(15) . . ?
C45B C44B C47B 106.81(15) . . ?
C46B C44B C34B 113.07(15) . . ?
C45B C44B C34B 111.51(15) . . ?
C47B C44B C34B 109.51(14) . . ?
C7C C2C C3C 117.80(19) . . ?
C7C C2C C1C 120.8(2) . . ?
C3C C2C C1C 121.35(19) . . ?
C4C C3C C2C 121.2(2) . . ?
C5C C4C C3C 120.2(2) . . ?
C6C C5C C4C 119.3(2) . . ?
C5C C6C C7C 120.2(2) . . ?
C6C C7C C2C 121.2(2) . . ?
C7D C2D C3D 118.8(2) . . ?
C7D C2D C1D 121.4(3) . . ?
C3D C2D C1D 119.8(3) . . ?
C4D C3D C2D 120.2(2) . . ?
C5D C4D C3D 120.4(2) . . ?
C6D C5D C4D 119.9(2) . . ?
C5D C6D C7D 120.3(2) . . ?
C6D C7D C2D 120.5(2) . . ?
C7E C2E C3E 120.2(2) . . ?
C7E C2E C1E 121.2(4) . . ?
C3E C2E C1E 118.5(4) . . ?
C4E C3E C2E 118.8(2) . . ?
C5E C4E C3E 120.5(2) . . ?
C6E C5E C4E 120.3(2) . . ?
C5E C6E C7E 119.9(2) . . ?
C6E C7E C2E 120.4(2) . . ?
C7F C2F C3F 118.5(4) . . ?
C7F C2F C1F 121.7(4) . . ?
C3F C2F C1F 119.8(4) . . ?
C4F C3F C2F 119.4(6) . . ?
C3F C4F C5F 122.0(6) . . ?
C6F C5F C4F 118.9(5) . . ?
C5F C6F C7F 120.3(5) . . ?
C6F C7F C2F 121.0(5) . . ?
C7G C2G C3G 119.2(7) . . ?
C7G C2G C1G 120.6(7) . . ?
C3G C2G C1G 120.2(6) . . ?
C4G C3G C2G 119.9(7) . . ?
C5G C4G C3G 120.2(7) . . ?
C4G C5G C6G 120.6(6) . . ?
C7G C6G C5G 119.5(6) . . ?
C2G C7G C6G 120.5(8) . . ?
C3H C2H C7H 116.6(3) . . ?
C3H C2H C1H 121.2(4) . . ?
C7H C2H C1H 122.2(4) . . ?
C4H C3H C2H 123.8(4) . . ?
C5H C4H C3H 119.1(4) . . ?
C4H C5H C6H 122.0(4) . . ?
C5H C6H C7H 118.3(4) . . ?
C2H C7H C6H 120.0(4) . . ?
C7I C2I C3I 114.7(13) . . ?
C7I C2I C1I 124.3(14) . . ?
C3I C2I C1I 120.5(14) . . ?
C4I C3I C2I 119.1(14) . . ?
C3I C4I C5I 121.4(14) . . ?
C6I C5I C4I 119.3(14) . . ?
C5I C6I C7I 116.1(15) . . ?
C2I C7I C6I 124.4(15) . . ?

loop_
_geom_bond_atom_site_label_1
_geom_bond_atom_site_label_2
_geom_bond_distance
_geom_bond_site_symmetry_2
_geom_bond_publ_flag
Cl1 Ga1 2.2788(8) . ?
Ga1 C31 2.0688(17) . ?
Ga1 Cl2 2.2368(6) . ?
Ga1 Si2 2.4910(7) . ?
Si1 N1 1.8621(16) . ?
Si1 N2 1.8755(16) . ?
Si1 C1 2.3312(19) . ?
Si1 Si2 2.4339(7) . ?
N1 C1 1.330(2) . ?
N1 C8 1.482(2) . ?
C1 N2 1.350(2) . ?
C1 C2 1.491(3) . ?
Si2 N4 1.8271(14) . ?
Si2 N3 1.8427(15) . ?
Si2 C16 2.2999(17) . ?
N2 C12 1.487(2) . ?
C2 C3 1.391(3) . ?
C2 C7 1.397(3) . ?
N3 C16 1.346(2) . ?
N3 C23 1.486(2) . ?
C3 C4 1.403(3) . ?
N4 C16 1.340(2) . ?
N4 C27 1.483(2) . ?
C4 C5 1.382(4) . ?
C5 C6 1.377(4) . ?
C6 C7 1.384(3) . ?
C8 C9 1.508(3) . ?
C8 C11 1.520(3) . ?
C8 C10 1.522(3) . ?
C12 C15 1.526(2) . ?
C12 C14 1.529(3) . ?
C12 C13 1.531(2) . ?
C16 C17 1.488(2) . ?
C17 C22 1.390(2) . ?
C17 C18 1.397(2) . ?
C18 C19 1.392(2) . ?
C19 C20 1.386(3) . ?
C20 C21 1.387(3) . ?
C21 C22 1.392(2) . ?
C23 C25 1.526(2) . ?
C23 C26 1.528(2) . ?
C23 C24 1.534(3) . ?
C27 C30 1.526(2) . ?
C27 C28 1.528(2) . ?
C27 C29 1.532(2) . ?
C31 C32 1.475(2) . ?
C31 C35 1.478(2) . ?
C31 C36 1.558(2) . ?
C32 C33 1.358(2) . ?
C33 C34 1.502(2) . ?
C33 C40 1.539(2) . ?
C34 C35 1.360(2) . ?
C34 C44 1.535(2) . ?
C36 C38 1.534(3) . ?
C36 C37 1.534(3) . ?
C36 C39 1.543(3) . ?
C40 C42 1.537(3) . ?
C40 C41 1.539(3) . ?
C40 C43 1.544(3) . ?
C44 C46 1.532(3) . ?
C44 C45 1.540(3) . ?
C44 C47 1.548(3) . ?
Cl1B Ga1B 2.2375(6) . ?
Ga1B C31B 2.0793(18) . ?
Ga1B Cl2B 2.2777(8) . ?
Ga1B Si2B 2.4788(7) . ?
Si1B N2B 1.8589(16) . ?
Si1B N1B 1.8641(15) . ?
Si1B C1B 2.3264(19) . ?
Si1B Si2B 2.4282(7) . ?
N1B C1B 1.345(2) . ?
N1B C8B 1.476(2) . ?
C1B N2B 1.335(2) . ?
C1B C2B 1.489(2) . ?
Si2B N4B 1.8320(14) . ?
Si2B N3B 1.8427(15) . ?
Si2B C16B 2.2996(17) . ?
N2B C12B 1.478(2) . ?
C2B C7B 1.391(3) . ?
C2B C3B 1.396(3) . ?
N3B C16B 1.345(2) . ?
N3B C23B 1.488(2) . ?
C3B C4B 1.383(3) . ?
N4B C16B 1.337(2) . ?
N4B C27B 1.483(2) . ?
C4B C5B 1.380(4) . ?
C5B C6B 1.378(3) . ?
C6B C7B 1.395(3) . ?
C8B C9B 1.526(3) . ?
C8B C10B 1.530(3) . ?
C8B C11B 1.531(2) . ?
C12B C13B 1.517(3) . ?
C12B C15B 1.528(3) . ?
C12B C14B 1.537(3) . ?
C16B C17B 1.488(2) . ?
C17B C22B 1.394(2) . ?
C17B C18B 1.395(2) . ?
C18B C19B 1.392(2) . ?
C19B C20B 1.384(3) . ?
C20B C21B 1.381(3) . ?
C21B C22B 1.393(2) . ?
C23B C26B 1.523(2) . ?
C23B C25B 1.528(2) . ?
C23B C24B 1.531(2) . ?
C27B C30B 1.528(2) . ?
C27B C28B 1.528(2) . ?
C27B C29B 1.529(2) . ?
C31B C35B 1.474(2) . ?
C31B C32B 1.475(2) . ?
C31B C36B 1.559(2) . ?
C32B C33B 1.361(2) . ?
C33B C34B 1.500(2) . ?
C33B C40B 1.540(2) . ?
C34B C35B 1.362(2) . ?
C34B C44B 1.542(2) . ?
C36B C37B 1.526(3) . ?
C36B C38B 1.533(3) . ?
C36B C39B 1.543(3) . ?
C40B C42B 1.533(2) . ?
C40B C41B 1.537(3) . ?
C40B C43B 1.539(2) . ?
C44B C46B 1.536(3) . ?
C44B C45B 1.539(3) . ?
C44B C47B 1.541(3) . ?
C1C C2C 1.508(3) . ?
C2C C7C 1.387(3) . ?
C2C C3C 1.392(3) . ?
C3C C4C 1.383(3) . ?
C4C C5C 1.382(3) . ?
C5C C6C 1.381(3) . ?
C6C C7C 1.386(3) . ?
C1D C2D 1.502(4) . ?
C2D C7D 1.390(3) . ?
C2D C3D 1.391(3) . ?
C3D C4D 1.385(3) . ?
C4D C5D 1.380(3) . ?
C5D C6D 1.373(4) . ?
C6D C7D 1.386(3) . ?
C1E C2E 1.489(7) . ?
C2E C7E 1.385(3) . ?
C2E C3E 1.391(3) . ?
C3E C4E 1.390(3) . ?
C4E C5E 1.386(3) . ?
C5E C6E 1.373(4) . ?
C6E C7E 1.380(3) . ?
C1F C2F 1.487(6) . ?
C2F C7F 1.387(6) . ?
C2F C3F 1.392(8) . ?
C3F C4F 1.373(7) . ?
C4F C5F 1.374(6) . ?
C5F C6F 1.369(6) . ?
C6F C7F 1.381(7) . ?
C1G C2G 1.506(8) . ?
C2G C7G 1.375(9) . ?
C2G C3G 1.406(8) . ?
C3G C4G 1.374(8) . ?
C4G C5G 1.363(9) . ?
C5G C6G 1.390(8) . ?
C6G C7G 1.379(9) . ?
C1H C2H 1.490(5) . ?
C2H C3H 1.383(5) . ?
C2H C7H 1.402(5) . ?
C3H C4H 1.350(6) . ?
C4H C5H 1.327(6) . ?
C5H C6H 1.392(6) . ?
C6H C7H 1.404(6) . ?
C1I C2I 1.510(13) . ?
C2I C7I 1.367(12) . ?
C2I C3I 1.420(12) . ?
C3I C4I 1.367(13) . ?
C4I C5I 1.412(12) . ?
C5I C6I 1.356(12) . ?
C6I C7I 1.380(12) . ?
